data_7063429
loop_
_publ_author_name
'Karata\,s, Mert Olgun'
'\"Ozdemir, Nam\?ik'
'K\"u\,c\"ukbay, Hasan'

_publ_section_title
;
 Synthesis of imidazole-fused pentacyclic pyrrolo[3,4-c]coumarins via
 base-promoted rearrangement of coumarin-substituted N-heterocyclic
 carbene precursors
;
_journal_issue 38
_journal_name_full 'New Journal of Chemistry'
_journal_page_first 16676
_journal_page_last 16682
_journal_paper_doi 10.1039/D4NJ03146F
_journal_volume 48
_journal_year 2024
_chemical_formula_moiety 'C26 H22 N2 O2'
_chemical_formula_sum 'C26 H22 N2 O2'
_chemical_formula_weight 394.45
_space_group_crystal_system monoclinic
_space_group_IT_number 14
_space_group_name_Hall '-P 2ybc'
_space_group_name_H-M_alt 'P 1 21/c 1'
_atom_sites_solution_hydrogens mixed
_atom_sites_solution_primary direct
_atom_sites_solution_secondary difmap
_audit_creation_method SHELXL-2019/3
_audit_update_record
;
2023-12-17 deposited with the CCDC.	2024-09-02 downloaded from the CCDC.
;
_cell_angle_alpha 90
_cell_angle_beta 96.833(7)
_cell_angle_gamma 90
_cell_formula_units_Z 4
_cell_length_a 19.6400(16)
_cell_length_b 14.6692(16)
_cell_length_c 7.1693(6)
_cell_measurement_reflns_used 10262
_cell_measurement_temperature 296(2)
_cell_measurement_theta_max 26.93
_cell_measurement_theta_min 1.39
_cell_volume 2050.8(3)
_computing_cell_refinement X-AREA
_computing_data_collection 'X-AREA (Stoe & Cie, 2002)'
_computing_data_reduction 'X-RED32 (Stoe & Cie, 2002)'
_computing_molecular_graphics 'OLEX2 (Dolomanov et al., 2009)'
_computing_publication_material 'OLEX2 (Dolomanov et al., 2009) and PLATON (Spek, 2009)'
_computing_structure_refinement 'SHELXL-2019/3 (Sheldrick, 2015)'
_computing_structure_solution 'SHELXT-2018/2 (Sheldrick, 2015)'
_diffrn_ambient_temperature 296(2)
_diffrn_detector_area_resol_mean 6.67
_diffrn_measured_fraction_theta_full 1.000
_diffrn_measured_fraction_theta_max 0.986
_diffrn_measurement_device_type 'STOE IPDS 2'
_diffrn_measurement_method '\w scans'
_diffrn_radiation_collimation '0.8 mm diameter, multiple pinhole'
_diffrn_radiation_monochromator 'plane graphite'
_diffrn_radiation_type MoK\a
_diffrn_radiation_wavelength 0.71073
_diffrn_reflns_av_unetI/netI 0.0841
_diffrn_reflns_Laue_measured_fraction_full 1.000
_diffrn_reflns_Laue_measured_fraction_max 0.986
_diffrn_reflns_limit_h_max 24
_diffrn_reflns_limit_h_min -24
_diffrn_reflns_limit_k_max 18
_diffrn_reflns_limit_k_min -18
_diffrn_reflns_limit_l_max 9
_diffrn_reflns_limit_l_min -6
_diffrn_reflns_number 4280
_diffrn_reflns_point_group_measured_fraction_full 1.000
_diffrn_reflns_point_group_measured_fraction_max 0.986
_diffrn_reflns_theta_full 25.242
_diffrn_reflns_theta_max 26.719
_diffrn_reflns_theta_min 1.737
_diffrn_source 'sealed X-ray tube, 12 x 0.4 mm long-fine focus'
_exptl_absorpt_coefficient_mu 0.081
_exptl_absorpt_correction_T_max 0.9841
_exptl_absorpt_correction_T_min 0.9354
_exptl_absorpt_correction_type integration
_exptl_absorpt_process_details 'X-RED32 (Stoe & Cie, 2002)'
_exptl_crystal_colour colorless
_exptl_crystal_density_diffrn 1.278
_exptl_crystal_description prism
_exptl_crystal_F_000 832
_exptl_crystal_size_max 0.790
_exptl_crystal_size_mid 0.320
_exptl_crystal_size_min 0.190
_refine_diff_density_max 0.161
_refine_diff_density_min -0.186
_refine_diff_density_rms 0.037
_refine_ls_extinction_method none
_refine_ls_goodness_of_fit_ref 0.863
_refine_ls_hydrogen_treatment mixed
_refine_ls_matrix_type full
_refine_ls_number_parameters 278
_refine_ls_number_reflns 4280
_refine_ls_number_restraints 0
_refine_ls_restrained_S_all 0.863
_refine_ls_R_factor_all 0.1397
_refine_ls_R_factor_gt 0.0563
_refine_ls_shift/su_max 0.000
_refine_ls_shift/su_mean 0.000
_refine_ls_structure_factor_coef Fsqd
_refine_ls_weighting_details 'w=1/[\s^2^(Fo^2^)+(0.0466P)^2^] where P=(Fo^2^+2Fc^2^)/3'
_refine_ls_weighting_scheme calc
_refine_ls_wR_factor_gt 0.1012
_refine_ls_wR_factor_ref 0.1224
_reflns_Friedel_coverage 0.000
_reflns_number_gt 1909
_reflns_number_total 4280
_reflns_threshold_expression 'I > 2\s(I)'
_cod_data_source_file d4nj03146f2.cif
_cod_data_source_block 3f
_cod_depositor_comments 'Adding full bibliography for 7063428--7063431.cif.'
_cod_original_sg_symbol_H-M 'P 21/c'
_cod_database_code 7063429
_shelx_shelxl_version_number 2019/3
_shelx_space_group_comment
;
The symmetry employed for this shelxl refinement is uniquely defined
by the following loop, which should always be used as a source of
symmetry information in preference to the above space-group names.
They are only intended as comments.
;
_shelx_estimated_absorpt_t_min 0.939
_shelx_estimated_absorpt_t_max 0.985

loop_
_space_group_symop_operation_xyz
'x, y, z'
'-x, y+1/2, -z+1/2'
'-x, -y, -z'
'x, -y-1/2, z-1/2'

loop_
_atom_site_label
_atom_site_type_symbol
_atom_site_fract_x
_atom_site_fract_y
_atom_site_fract_z
_atom_site_U_iso_or_equiv
_atom_site_adp_type
_atom_site_occupancy
_atom_site_site_symmetry_order
_atom_site_calc_flag
_atom_site_refinement_flags_posn
_atom_site_refinement_flags_adp
_atom_site_refinement_flags_occupancy
_atom_site_disorder_assembly
_atom_site_disorder_group
O1 O 0.75615(9) 0.13090(11) 0.9505(2) 0.0664(5) Uani 1 1 d . . . . .
O2 O 0.86633(10) 0.12205(13) 1.0519(3) 0.0827(6) Uani 1 1 d . . . . .
N1 N 0.83352(12) 0.56372(17) 0.7535(3) 0.0701(6) Uani 1 1 d . . . . .
H1N H 0.8304(14) 0.507(2) 0.703(4) 0.090(10) Uiso 1 1 d . . . . .
N2 N 0.84685(9) 0.41517(14) 1.0110(3) 0.0548(5) Uani 1 1 d . . . . .
C1 C 0.70112(17) 0.6354(2) 0.5431(4) 0.0892(9) Uani 1 1 d . . . . .
H1 H 0.698687 0.636185 0.671834 0.107 Uiso 1 1 calc R U . . .
C2 C 0.6418(2) 0.6386(3) 0.4193(6) 0.1096(11) Uani 1 1 d . . . . .
H2 H 0.599511 0.642210 0.465059 0.132 Uiso 1 1 calc R U . . .
C3 C 0.6447(3) 0.6366(2) 0.2327(7) 0.1166(13) Uani 1 1 d . . . . .
H3 H 0.604402 0.639168 0.150424 0.140 Uiso 1 1 calc R U . . .
C4 C 0.7068(3) 0.6309(3) 0.1625(5) 0.1224(14) Uani 1 1 d . . . . .
H4 H 0.708887 0.628686 0.033676 0.147 Uiso 1 1 calc R U . . .
C5 C 0.7665(2) 0.6284(2) 0.2882(5) 0.0953(10) Uani 1 1 d . . . . .
H5 H 0.808743 0.624959 0.242078 0.114 Uiso 1 1 calc R U . . .
C6 C 0.76442(16) 0.63098(18) 0.4760(4) 0.0717(7) Uani 1 1 d . . . . .
C7 C 0.83018(16) 0.6351(2) 0.6123(5) 0.0893(9) Uani 1 1 d . . . . .
H7A H 0.869297 0.629525 0.542242 0.107 Uiso 1 1 calc R U . . .
H7B H 0.833028 0.693984 0.674301 0.107 Uiso 1 1 calc R U . . .
C8 C 0.87993(12) 0.56913(18) 0.9154(4) 0.0615(7) Uani 1 1 d . . . . .
C9 C 0.91991(14) 0.64698(19) 0.9629(4) 0.0756(8) Uani 1 1 d . . . . .
H9 H 0.916419 0.696942 0.882455 0.091 Uiso 1 1 calc R U . . .
C10 C 0.96496(15) 0.6504(3) 1.1295(6) 0.0900(10) Uani 1 1 d . . . . .
H10 H 0.990396 0.703063 1.158890 0.108 Uiso 1 1 calc R U . . .
C11 C 0.97220(14) 0.5780(3) 1.2495(5) 0.0936(10) Uani 1 1 d . . . . .
H11 H 1.003390 0.580275 1.357723 0.112 Uiso 1 1 calc R U . . .
C12 C 0.93255(12) 0.5011(2) 1.2082(4) 0.0797(9) Uani 1 1 d . . . . .
H12 H 0.936412 0.451887 1.290505 0.096 Uiso 1 1 calc R U . . .
C13 C 0.88690(11) 0.49676(18) 1.0443(4) 0.0592(6) Uani 1 1 d . . . . .
C14 C 0.77647(11) 0.41171(17) 0.9555(3) 0.0531(6) Uani 1 1 d . . . . .
H14 H 0.747611 0.461612 0.930590 0.064 Uiso 1 1 calc R U . . .
C15 C 0.75729(11) 0.32232(16) 0.9439(3) 0.0480(6) Uani 1 1 d . . . . .
C16 C 0.69268(11) 0.27383(16) 0.8883(3) 0.0497(6) Uani 1 1 d . . . . .
C17 C 0.62854(11) 0.31491(17) 0.8274(3) 0.0550(6) Uani 1 1 d . . . . .
C18 C 0.62130(12) 0.41692(18) 0.8155(4) 0.0720(8) Uani 1 1 d . . . . .
H18A H 0.574365 0.432406 0.775150 0.108 Uiso 1 1 calc R U . . .
H18B H 0.649943 0.440274 0.727016 0.108 Uiso 1 1 calc R U . . .
H18C H 0.634965 0.443171 0.936888 0.108 Uiso 1 1 calc R U . . .
C19 C 0.57224(12) 0.2583(2) 0.7765(4) 0.0693(7) Uani 1 1 d . . . . .
H19 H 0.530077 0.285227 0.737329 0.083 Uiso 1 1 calc R U . . .
C20 C 0.57614(14) 0.1650(2) 0.7815(4) 0.0695(8) Uani 1 1 d . . . . .
C21 C 0.51334(15) 0.1061(2) 0.7250(5) 0.1074(12) Uani 1 1 d . . . . .
H21A H 0.472737 0.142829 0.721382 0.161 Uiso 1 1 calc R U . . .
H21B H 0.511497 0.057944 0.814847 0.161 Uiso 1 1 calc R U . . .
H21C H 0.516130 0.080416 0.602952 0.161 Uiso 1 1 calc R U . . .
C22 C 0.63900(14) 0.12477(19) 0.8401(3) 0.0677(7) Uani 1 1 d . . . . .
H22 H 0.643211 0.061630 0.843838 0.081 Uiso 1 1 calc R U . . .
C23 C 0.69537(12) 0.17962(16) 0.8928(3) 0.0550(6) Uani 1 1 d . . . . .
C24 C 0.81814(14) 0.17263(18) 1.0038(4) 0.0622(7) Uani 1 1 d . . . . .
C25 C 0.81764(11) 0.26982(16) 0.9974(3) 0.0523(6) Uani 1 1 d . . . . .
C26 C 0.87142(12) 0.32972(17) 1.0372(3) 0.0601(7) Uani 1 1 d . . . . .
H26 H 0.916790 0.313952 1.075595 0.072 Uiso 1 1 calc R U . . .

loop_
_atom_site_aniso_label
_atom_site_aniso_U_11
_atom_site_aniso_U_22
_atom_site_aniso_U_33
_atom_site_aniso_U_23
_atom_site_aniso_U_13
_atom_site_aniso_U_12
O1 0.0778(12) 0.0519(10) 0.0670(11) 0.0044(9) -0.0015(9) 0.0021(10)
O2 0.0797(12) 0.0721(13) 0.0934(14) 0.0121(11) -0.0020(11) 0.0264(11)
N1 0.0881(16) 0.0524(15) 0.0685(16) 0.0033(13) 0.0044(13) -0.0114(12)
N2 0.0447(10) 0.0554(13) 0.0628(13) -0.0002(11) 0.0001(9) -0.0026(10)
C1 0.103(3) 0.099(3) 0.0677(19) 0.0031(19) 0.0164(19) -0.0029(19)
C2 0.100(3) 0.121(3) 0.107(3) 0.009(3) 0.004(2) 0.000(2)
C3 0.141(4) 0.082(3) 0.115(4) 0.003(3) -0.032(3) 0.007(3)
C4 0.198(5) 0.098(3) 0.070(2) -0.006(2) 0.012(3) 0.023(3)
C5 0.133(3) 0.081(2) 0.076(2) 0.0113(19) 0.028(2) 0.021(2)
C6 0.095(2) 0.0531(17) 0.0686(19) 0.0077(15) 0.0178(16) 0.0005(15)
C7 0.096(2) 0.073(2) 0.099(2) 0.0201(19) 0.0108(18) -0.0156(17)
C8 0.0549(14) 0.0601(17) 0.0710(18) -0.0122(16) 0.0140(13) -0.0065(13)
C9 0.0713(17) 0.0650(19) 0.095(2) -0.0143(17) 0.0264(17) -0.0168(15)
C10 0.0639(18) 0.097(3) 0.112(3) -0.044(2) 0.0256(19) -0.0307(17)
C11 0.0624(17) 0.120(3) 0.097(3) -0.030(2) 0.0015(17) -0.022(2)
C12 0.0547(15) 0.098(2) 0.083(2) -0.006(2) -0.0051(15) -0.0124(16)
C13 0.0490(13) 0.0613(17) 0.0677(17) -0.0098(15) 0.0079(13) -0.0069(12)
C14 0.0459(13) 0.0529(16) 0.0595(15) 0.0029(13) 0.0024(11) 0.0019(12)
C15 0.0477(13) 0.0508(15) 0.0445(14) 0.0014(12) 0.0013(11) 0.0040(11)
C16 0.0530(13) 0.0528(15) 0.0430(13) 0.0011(13) 0.0041(10) -0.0010(12)
C17 0.0522(14) 0.0625(17) 0.0501(15) -0.0041(13) 0.0056(11) 0.0009(12)
C18 0.0565(14) 0.0749(19) 0.0813(19) -0.0029(16) -0.0053(13) 0.0124(14)
C19 0.0507(14) 0.090(2) 0.0650(17) -0.0091(16) -0.0008(13) -0.0079(15)
C20 0.0676(17) 0.080(2) 0.0607(17) -0.0092(16) 0.0055(14) -0.0227(15)
C21 0.082(2) 0.121(3) 0.117(3) -0.026(2) 0.007(2) -0.043(2)
C22 0.086(2) 0.0586(16) 0.0584(16) -0.0090(14) 0.0070(15) -0.0200(15)
C23 0.0634(15) 0.0539(16) 0.0466(14) 0.0032(13) 0.0028(11) -0.0005(13)
C24 0.0686(16) 0.0634(18) 0.0536(16) 0.0054(14) 0.0034(13) 0.0098(15)
C25 0.0532(13) 0.0548(15) 0.0485(14) 0.0035(13) 0.0037(11) 0.0034(13)
C26 0.0488(14) 0.0675(18) 0.0626(17) 0.0096(14) 0.0012(12) 0.0092(13)

loop_
_atom_type_symbol
_atom_type_description
_atom_type_scat_dispersion_real
_atom_type_scat_dispersion_imag
_atom_type_scat_source
C C 0.0033 0.0016 'International Tables Vol C Tables 4.2.6.8 and 6.1.1.4'
H H 0.0000 0.0000 'International Tables Vol C Tables 4.2.6.8 and 6.1.1.4'
N N 0.0061 0.0033 'International Tables Vol C Tables 4.2.6.8 and 6.1.1.4'
O O 0.0106 0.0060 'International Tables Vol C Tables 4.2.6.8 and 6.1.1.4'

loop_
_geom_angle_atom_site_label_1
_geom_angle_atom_site_label_2
_geom_angle_atom_site_label_3
_geom_angle
_geom_angle_site_symmetry_1
_geom_angle_site_symmetry_3
_geom_angle_publ_flag
C24 O1 C23 123.10(19) . . ?
C8 N1 C7 120.8(2) . . ?
C8 N1 H1N 113.3(18) . . ?
C7 N1 H1N 112.6(18) . . ?
C26 N2 C14 109.4(2) . . ?
C26 N2 C13 124.87(19) . . ?
C14 N2 C13 125.7(2) . . ?
C2 C1 C6 120.1(3) . . ?
C2 C1 H1 119.9 . . ?
C6 C1 H1 119.9 . . ?
C3 C2 C1 120.4(4) . . ?
C3 C2 H2 119.8 . . ?
C1 C2 H2 119.8 . . ?
C2 C3 C4 120.6(4) . . ?
C2 C3 H3 119.7 . . ?
C4 C3 H3 119.7 . . ?
C3 C4 C5 118.7(4) . . ?
C3 C4 H4 120.7 . . ?
C5 C4 H4 120.7 . . ?
C6 C5 C4 121.4(4) . . ?
C6 C5 H5 119.3 . . ?
C4 C5 H5 119.3 . . ?
C5 C6 C1 118.8(3) . . ?
C5 C6 C7 121.0(3) . . ?
C1 C6 C7 120.1(3) . . ?
N1 C7 C6 112.5(2) . . ?
N1 C7 H7A 109.1 . . ?
C6 C7 H7A 109.1 . . ?
N1 C7 H7B 109.1 . . ?
C6 C7 H7B 109.1 . . ?
H7A C7 H7B 107.8 . . ?
N1 C8 C13 120.6(2) . . ?
N1 C8 C9 122.7(3) . . ?
C13 C8 C9 116.6(2) . . ?
C10 C9 C8 120.9(3) . . ?
C10 C9 H9 119.5 . . ?
C8 C9 H9 119.5 . . ?
C11 C10 C9 121.2(3) . . ?
C11 C10 H10 119.4 . . ?
C9 C10 H10 119.4 . . ?
C10 C11 C12 119.1(3) . . ?
C10 C11 H11 120.4 . . ?
C12 C11 H11 120.4 . . ?
C11 C12 C13 120.6(3) . . ?
C11 C12 H12 119.7 . . ?
C13 C12 H12 119.7 . . ?
C12 C13 C8 121.6(2) . . ?
C12 C13 N2 117.6(3) . . ?
C8 C13 N2 120.8(2) . . ?
C15 C14 N2 108.0(2) . . ?
C15 C14 H14 126.0 . . ?
N2 C14 H14 126.0 . . ?
C14 C15 C25 106.74(19) . . ?
C14 C15 C16 134.9(2) . . ?
C25 C15 C16 118.3(2) . . ?
C23 C16 C17 117.5(2) . . ?
C23 C16 C15 116.6(2) . . ?
C17 C16 C15 125.8(2) . . ?
C19 C17 C16 118.4(2) . . ?
C19 C17 C18 120.7(2) . . ?
C16 C17 C18 121.0(2) . . ?
C17 C18 H18A 109.5 . . ?
C17 C18 H18B 109.5 . . ?
H18A C18 H18B 109.5 . . ?
C17 C18 H18C 109.5 . . ?
H18A C18 H18C 109.5 . . ?
H18B C18 H18C 109.5 . . ?
C20 C19 C17 123.1(2) . . ?
C20 C19 H19 118.4 . . ?
C17 C19 H19 118.4 . . ?
C19 C20 C22 118.5(2) . . ?
C19 C20 C21 121.3(3) . . ?
C22 C20 C21 120.2(3) . . ?
C20 C21 H21A 109.5 . . ?
C20 C21 H21B 109.5 . . ?
H21A C21 H21B 109.5 . . ?
C20 C21 H21C 109.5 . . ?
H21A C21 H21C 109.5 . . ?
H21B C21 H21C 109.5 . . ?
C23 C22 C20 119.3(3) . . ?
C23 C22 H22 120.4 . . ?
C20 C22 H22 120.4 . . ?
C16 C23 C22 123.2(2) . . ?
C16 C23 O1 122.8(2) . . ?
C22 C23 O1 114.0(2) . . ?
O2 C24 O1 116.0(2) . . ?
O2 C24 C25 128.3(3) . . ?
O1 C24 C25 115.7(2) . . ?
C26 C25 C24 129.0(2) . . ?
C26 C25 C15 107.7(2) . . ?
C24 C25 C15 123.4(2) . . ?
N2 C26 C25 108.1(2) . . ?
N2 C26 H26 125.9 . . ?
C25 C26 H26 125.9 . . ?

loop_
_geom_bond_atom_site_label_1
_geom_bond_atom_site_label_2
_geom_bond_distance
_geom_bond_site_symmetry_2
_geom_bond_publ_flag
O1 C24 1.376(3) . ?
O1 C23 1.411(3) . ?
O2 C24 1.220(3) . ?
N1 C8 1.390(3) . ?
N1 C7 1.453(3) . ?
N1 H1N 0.90(3) . ?
N2 C26 1.348(3) . ?
N2 C14 1.393(3) . ?
N2 C13 1.436(3) . ?
C1 C2 1.379(5) . ?
C1 C6 1.387(4) . ?
C1 H1 0.9300 . ?
C2 C3 1.347(5) . ?
C2 H2 0.9300 . ?
C3 C4 1.377(5) . ?
C3 H3 0.9300 . ?
C4 C5 1.391(5) . ?
C4 H4 0.9300 . ?
C5 C6 1.352(4) . ?
C5 H5 0.9300 . ?
C6 C7 1.525(4) . ?
C7 H7A 0.9700 . ?
C7 H7B 0.9700 . ?
C8 C13 1.403(3) . ?
C8 C9 1.405(3) . ?
C9 C10 1.400(4) . ?
C9 H9 0.9300 . ?
C10 C11 1.364(4) . ?
C10 H10 0.9300 . ?
C11 C12 1.382(4) . ?
C11 H11 0.9300 . ?
C12 C13 1.392(3) . ?
C12 H12 0.9300 . ?
C14 C15 1.364(3) . ?
C14 H14 0.9300 . ?
C15 C25 1.427(3) . ?
C15 C16 1.468(3) . ?
C16 C23 1.383(3) . ?
C16 C17 1.418(3) . ?
C17 C19 1.396(3) . ?
C17 C18 1.505(3) . ?
C18 H18A 0.9600 . ?
C18 H18B 0.9600 . ?
C18 H18C 0.9600 . ?
C19 C20 1.372(4) . ?
C19 H19 0.9300 . ?
C20 C22 1.387(4) . ?
C20 C21 1.521(3) . ?
C21 H21A 0.9600 . ?
C21 H21B 0.9600 . ?
C21 H21C 0.9600 . ?
C22 C23 1.384(3) . ?
C22 H22 0.9300 . ?
C24 C25 1.426(3) . ?
C25 C26 1.377(3) . ?
C26 H26 0.9300 . ?

loop_
_geom_torsion_atom_site_label_1
_geom_torsion_atom_site_label_2
_geom_torsion_atom_site_label_3
_geom_torsion_atom_site_label_4
_geom_torsion
_geom_torsion_site_symmetry_1
_geom_torsion_site_symmetry_2
_geom_torsion_site_symmetry_3
_geom_torsion_site_symmetry_4
_geom_torsion_publ_flag
C6 C1 C2 C3 0.6(6) . . . . ?
C1 C2 C3 C4 0.3(6) . . . . ?
C2 C3 C4 C5 -0.9(6) . . . . ?
C3 C4 C5 C6 0.4(6) . . . . ?
C4 C5 C6 C1 0.5(5) . . . . ?
C4 C5 C6 C7 -175.6(3) . . . . ?
C2 C1 C6 C5 -1.1(5) . . . . ?
C2 C1 C6 C7 175.1(3) . . . . ?
C8 N1 C7 C6 -163.9(2) . . . . ?
C5 C6 C7 N1 -126.6(3) . . . . ?
C1 C6 C7 N1 57.3(4) . . . . ?
C7 N1 C8 C13 -174.8(2) . . . . ?
C7 N1 C8 C9 7.7(4) . . . . ?
N1 C8 C9 C10 178.5(3) . . . . ?
C13 C8 C9 C10 1.0(4) . . . . ?
C8 C9 C10 C11 1.0(4) . . . . ?
C9 C10 C11 C12 -2.2(5) . . . . ?
C10 C11 C12 C13 1.4(4) . . . . ?
C11 C12 C13 C8 0.6(4) . . . . ?
C11 C12 C13 N2 -179.4(2) . . . . ?
N1 C8 C13 C12 -179.4(2) . . . . ?
C9 C8 C13 C12 -1.7(3) . . . . ?
N1 C8 C13 N2 0.7(4) . . . . ?
C9 C8 C13 N2 178.3(2) . . . . ?
C26 N2 C13 C12 -43.9(3) . . . . ?
C14 N2 C13 C12 132.9(2) . . . . ?
C26 N2 C13 C8 136.1(2) . . . . ?
C14 N2 C13 C8 -47.1(3) . . . . ?
C26 N2 C14 C15 -1.1(3) . . . . ?
C13 N2 C14 C15 -178.3(2) . . . . ?
N2 C14 C15 C25 1.1(3) . . . . ?
N2 C14 C15 C16 -177.5(2) . . . . ?
C14 C15 C16 C23 178.6(3) . . . . ?
C25 C15 C16 C23 0.2(3) . . . . ?
C14 C15 C16 C17 -0.1(4) . . . . ?
C25 C15 C16 C17 -178.5(2) . . . . ?
C23 C16 C17 C19 0.2(3) . . . . ?
C15 C16 C17 C19 178.9(2) . . . . ?
C23 C16 C17 C18 -179.1(2) . . . . ?
C15 C16 C17 C18 -0.4(4) . . . . ?
C16 C17 C19 C20 -0.4(4) . . . . ?
C18 C17 C19 C20 178.9(3) . . . . ?
C17 C19 C20 C22 0.1(4) . . . . ?
C17 C19 C20 C21 179.9(3) . . . . ?
C19 C20 C22 C23 0.5(4) . . . . ?
C21 C20 C22 C23 -179.3(3) . . . . ?
C17 C16 C23 C22 0.4(4) . . . . ?
C15 C16 C23 C22 -178.4(2) . . . . ?
C17 C16 C23 O1 179.9(2) . . . . ?
C15 C16 C23 O1 1.1(3) . . . . ?
C20 C22 C23 C16 -0.8(4) . . . . ?
C20 C22 C23 O1 179.7(2) . . . . ?
C24 O1 C23 C16 -1.3(3) . . . . ?
C24 O1 C23 C22 178.3(2) . . . . ?
C23 O1 C24 O2 179.4(2) . . . . ?
C23 O1 C24 C25 0.0(3) . . . . ?
O2 C24 C25 C26 2.5(5) . . . . ?
O1 C24 C25 C26 -178.2(2) . . . . ?
O2 C24 C25 C15 -178.0(3) . . . . ?
O1 C24 C25 C15 1.4(4) . . . . ?
C14 C15 C25 C26 -0.7(3) . . . . ?
C16 C15 C25 C26 178.1(2) . . . . ?
C14 C15 C25 C24 179.7(2) . . . . ?
C16 C15 C25 C24 -1.5(4) . . . . ?
C14 N2 C26 C25 0.6(3) . . . . ?
C13 N2 C26 C25 177.9(2) . . . . ?
C24 C25 C26 N2 179.7(2) . . . . ?
C15 C25 C26 N2 0.1(3) . . . . ?
